data_7053889
loop_
_publ_author_name
'Zhao, Xiao-Fei'
'Ouyang, Yan'
'Liu, Yan-Zhao'
'Su, Qiao-Juan'
'Tian, He'
'Xie, Cheng-Zhi'
'Xu, Jing-Yuan'

_publ_section_title
;
 Two polypyridyl copper(ii) complexes: synthesis, crystal structure and
 interaction with DNA and serum protein in vitro
;
_journal_issue 3
_journal_name_full 'New Journal of Chemistry'
_journal_page_first 955
_journal_paper_doi 10.1039/c3nj01107k
_journal_volume 38
_journal_year 2014
_chemical_formula_sum 'C21 H17 Cl N4 O'
_chemical_formula_weight 376.84
_chemical_name_systematic
; 
 ? 
;
_space_group_IT_number 14
_symmetry_cell_setting monoclinic
_symmetry_space_group_name_Hall '-P 2yn'
_symmetry_space_group_name_H-M 'P 1 21/n 1'
_atom_sites_solution_hydrogens geom
_atom_sites_solution_primary direct
_atom_sites_solution_secondary difmap
_audit_creation_method SHELXL-97
_cell_angle_alpha 90.00
_cell_angle_beta 97.50(3)
_cell_angle_gamma 90.00
_cell_formula_units_Z 4
_cell_length_a 9.921(2)
_cell_length_b 11.098(2)
_cell_length_c 17.289(4)
_cell_measurement_reflns_used 836
_cell_measurement_temperature 298(2)
_cell_measurement_theta_max 25.5
_cell_measurement_theta_min 2.80
_cell_volume 1887.3(7)
_computing_cell_refinement 'Bruker SMART'
_computing_data_collection 'Bruker SMART'
_computing_data_reduction 'Bruker SAINT'
_computing_molecular_graphics 'Bruker SHELXTL'
_computing_publication_material 'Bruker SHELXTL'
_computing_structure_refinement 'SHELXL-97 (Sheldrick, 1997)'
_computing_structure_solution 'SHELXS-97 (Sheldrick, 1990)'
_diffrn_ambient_temperature 298(2)
_diffrn_measured_fraction_theta_full 0.997
_diffrn_measured_fraction_theta_max 0.997
_diffrn_measurement_device_type 'CCD area detector'
_diffrn_measurement_method 'phi and omega scans'
_diffrn_radiation_monochromator graphite
_diffrn_radiation_source 'fine-focus sealed tube'
_diffrn_radiation_type MoK\a
_diffrn_radiation_wavelength 0.71073
_diffrn_reflns_av_R_equivalents 0.0646
_diffrn_reflns_av_sigmaI/netI 0.0545
_diffrn_reflns_limit_h_max 12
_diffrn_reflns_limit_h_min -12
_diffrn_reflns_limit_k_max 14
_diffrn_reflns_limit_k_min -14
_diffrn_reflns_limit_l_max 22
_diffrn_reflns_limit_l_min -22
_diffrn_reflns_number 18344
_diffrn_reflns_theta_full 27.48
_diffrn_reflns_theta_max 27.48
_diffrn_reflns_theta_min 3.00
_diffrn_standards_decay_% 0
_diffrn_standards_interval_count 150
_diffrn_standards_number 2
_exptl_absorpt_coefficient_mu 0.221
_exptl_absorpt_correction_T_max 0.9740
_exptl_absorpt_correction_T_min 0.9572
_exptl_absorpt_correction_type none
_exptl_absorpt_process_details none
_exptl_crystal_colour colorless
_exptl_crystal_density_diffrn 1.326
_exptl_crystal_density_method 'not measured'
_exptl_crystal_description block
_exptl_crystal_F_000 784
_exptl_crystal_size_max 0.20
_exptl_crystal_size_mid 0.15
_exptl_crystal_size_min 0.12
_refine_diff_density_max 0.264
_refine_diff_density_min -0.311
_refine_diff_density_rms 0.048
_refine_ls_extinction_method none
_refine_ls_goodness_of_fit_ref 1.166
_refine_ls_hydrogen_treatment constr
_refine_ls_matrix_type full
_refine_ls_number_parameters 244
_refine_ls_number_reflns 4323
_refine_ls_number_restraints 0
_refine_ls_restrained_S_all 1.166
_refine_ls_R_factor_all 0.1255
_refine_ls_R_factor_gt 0.0837
_refine_ls_shift/su_max 0.000
_refine_ls_shift/su_mean 0.000
_refine_ls_structure_factor_coef Fsqd
_refine_ls_weighting_details 'calc w=1/[\s^2^(Fo^2^)+(0.0549P)^2^+0.9294P] where P=(Fo^2^+2Fc^2^)/3'
_refine_ls_weighting_scheme calc
_refine_ls_wR_factor_gt 0.1561
_refine_ls_wR_factor_ref 0.1722
_reflns_number_gt 3019
_reflns_number_total 4323
_reflns_threshold_expression >2sigma(I)
_cod_data_source_file c3nj01107k.txt
_cod_data_source_block aaa
_cod_depositor_comments
;
The following automatic conversions were performed:

'_symmetry_cell_setting' value 'Monoclinic' changed to 'monoclinic'
according to
/usr/data/users/saulius/automatic-downloads/current/RSC/lib/dictionaries/cif_core.dic
dictionary named 'cif_core.dic' version 2.4.2 from 2011-04-26.

Automatic conversion script
Id: cif_fix_values 2281 2013-09-26 08:29:07Z andrius 
;
_cod_original_sg_symbol_H-M P2(1)/n
_cod_database_code 7053889

loop_
_symmetry_equiv_pos_as_xyz
'x, y, z'
'-x+1/2, y+1/2, -z+1/2'
'-x, -y, -z'
'x-1/2, -y-1/2, z-1/2'

loop_
_atom_site_label
_atom_site_type_symbol
_atom_site_fract_x
_atom_site_fract_y
_atom_site_fract_z
_atom_site_U_iso_or_equiv
_atom_site_adp_type
_atom_site_occupancy
_atom_site_symmetry_multiplicity
_atom_site_calc_flag
_atom_site_refinement_flags
Cl1 Cl 0.27942(9) 0.17341(9) 0.12161(6) 0.0763(4) Uani 1 1 d .
N3 N 0.8368(2) 0.5178(2) 0.08821(13) 0.0421(6) Uani 1 1 d .
C1 C 1.1702(3) 0.4818(2) 0.20332(15) 0.0371(6) Uani 1 1 d .
N2 N 1.3822(2) 0.5898(2) 0.20070(14) 0.0446(6) Uani 1 1 d .
C2 C 0.9733(3) 0.5450(2) 0.10850(15) 0.0377(6) Uani 1 1 d .
N4 N 0.9270(2) 0.4014(2) 0.18835(13) 0.0410(6) Uani 1 1 d .
H4A H 0.9324 0.3480 0.2247 0.049 Uiso 1 1 calc R
C3 C 1.1914(3) 0.6462(2) 0.10567(15) 0.0385(6) Uani 1 1 d .
N1 N 1.2755(2) 0.7270(2) 0.07707(14) 0.0478(6) Uani 1 1 d .
C4 C 1.0302(3) 0.4738(2) 0.16978(16) 0.0381(6) Uani 1 1 d .
C5 C 1.2500(3) 0.5705(2) 0.17176(15) 0.0381(6) Uani 1 1 d .
C6 C 1.0025(3) 0.7078(3) 0.01163(18) 0.0504(8) Uani 1 1 d .
H6A H 0.9122 0.7020 -0.0106 0.061 Uiso 1 1 calc R
C7 C 0.6815(3) 0.3688(3) 0.13718(16) 0.0408(7) Uani 1 1 d .
C8 C 1.0529(3) 0.6331(2) 0.07407(15) 0.0381(6) Uani 1 1 d .
C9 C 0.8131(3) 0.4305(2) 0.13762(16) 0.0396(6) Uani 1 1 d .
C10 C 1.4365(3) 0.5194(3) 0.25875(18) 0.0514(8) Uani 1 1 d .
H10A H 1.5272 0.5320 0.2784 0.062 Uiso 1 1 calc R
C11 C 0.4435(3) 0.3535(3) 0.08431(17) 0.0476(7) Uani 1 1 d .
H11A H 0.3683 0.3829 0.0521 0.057 Uiso 1 1 calc R
C12 C 0.6679(3) 0.2652(3) 0.18095(19) 0.0546(8) Uani 1 1 d .
H12A H 0.7425 0.2355 0.2135 0.065 Uiso 1 1 calc R
C13 C 1.3674(3) 0.4281(3) 0.29218(18) 0.0524(8) Uani 1 1 d .
H13A H 1.4112 0.3809 0.3322 0.063 Uiso 1 1 calc R
C14 C 0.4335(3) 0.2509(3) 0.12780(17) 0.0479(7) Uani 1 1 d .
C15 C 1.2329(3) 0.4094(3) 0.26464(17) 0.0452(7) Uani 1 1 d .
H15A H 1.1837 0.3496 0.2862 0.054 Uiso 1 1 calc R
C16 C 0.5679(3) 0.4124(3) 0.08935(17) 0.0464(7) Uani 1 1 d .
H16A H 0.5755 0.4821 0.0603 0.056 Uiso 1 1 calc R
C17 C 1.0878(3) 0.7896(3) -0.01633(19) 0.0587(9) Uani 1 1 d .
H17A H 1.0561 0.8403 -0.0575 0.070 Uiso 1 1 calc R
C18 C 1.2228(3) 0.7954(3) 0.01808(19) 0.0584(9) Uani 1 1 d .
H18A H 1.2795 0.8510 -0.0017 0.070 Uiso 1 1 calc R
C19 C 0.5442(3) 0.2061(3) 0.1764(2) 0.0579(9) Uani 1 1 d .
H19A H 0.5355 0.1369 0.2057 0.069 Uiso 1 1 calc R
O1 O 0.9309(2) 0.2679(2) 0.32503(14) 0.0683(7) Uani 1 1 d .
H1A H 1.0012 0.2287 0.3346 0.103 Uiso 1 1 calc R
C21 C 0.8952(5) 0.3160(6) 0.3942(3) 0.135(2) Uani 1 1 d .
H21A H 0.9707 0.3640 0.4188 0.162 Uiso 1 1 calc R
H21B H 0.8821 0.2500 0.4293 0.162 Uiso 1 1 calc R
C20 C 0.7776(6) 0.3880(6) 0.3858(3) 0.138(2) Uani 1 1 d .
H20A H 0.7601 0.4156 0.4362 0.207 Uiso 1 1 calc R
H20B H 0.7016 0.3416 0.3622 0.207 Uiso 1 1 calc R
H20C H 0.7908 0.4562 0.3534 0.207 Uiso 1 1 calc R

loop_
_atom_site_aniso_label
_atom_site_aniso_U_11
_atom_site_aniso_U_22
_atom_site_aniso_U_33
_atom_site_aniso_U_23
_atom_site_aniso_U_13
_atom_site_aniso_U_12
Cl1 0.0554(5) 0.0875(7) 0.0811(7) 0.0293(5) -0.0099(4) -0.0294(5)
N3 0.0373(13) 0.0453(14) 0.0426(13) 0.0017(11) 0.0008(10) -0.0005(11)
C1 0.0385(15) 0.0346(14) 0.0381(15) -0.0034(12) 0.0045(11) 0.0031(12)
N2 0.0350(13) 0.0479(14) 0.0495(14) -0.0008(12) 0.0008(11) -0.0004(11)
C2 0.0369(15) 0.0389(15) 0.0370(15) -0.0010(12) 0.0038(12) 0.0009(12)
N4 0.0390(13) 0.0416(13) 0.0413(13) 0.0076(11) 0.0014(10) -0.0012(11)
C3 0.0423(16) 0.0374(15) 0.0360(15) -0.0053(12) 0.0060(12) -0.0020(12)
N1 0.0499(15) 0.0498(15) 0.0441(14) 0.0016(12) 0.0072(11) -0.0088(12)
C4 0.0376(15) 0.0366(15) 0.0399(15) -0.0024(12) 0.0037(12) 0.0019(12)
C5 0.0362(14) 0.0384(15) 0.0392(15) -0.0062(12) 0.0034(12) 0.0015(12)
C6 0.0463(17) 0.0564(19) 0.0464(18) 0.0072(15) -0.0025(14) 0.0001(15)
C7 0.0345(15) 0.0453(16) 0.0424(16) 0.0000(13) 0.0040(12) -0.0032(12)
C8 0.0413(15) 0.0384(15) 0.0338(14) -0.0023(12) 0.0018(12) 0.0010(12)
C9 0.0365(15) 0.0424(16) 0.0395(15) 0.0006(13) 0.0034(12) 0.0014(12)
C10 0.0365(16) 0.0554(19) 0.059(2) 0.0003(16) -0.0059(14) 0.0039(14)
C11 0.0384(16) 0.0595(19) 0.0432(17) 0.0063(14) -0.0007(13) -0.0040(14)
C12 0.0449(18) 0.0548(19) 0.061(2) 0.0151(16) -0.0044(15) 0.0006(15)
C13 0.0483(18) 0.0546(19) 0.0520(18) 0.0124(15) -0.0019(14) 0.0074(15)
C14 0.0433(17) 0.0548(19) 0.0449(17) 0.0015(15) 0.0034(13) -0.0112(14)
C15 0.0441(16) 0.0429(17) 0.0479(17) 0.0067(14) 0.0031(13) 0.0017(14)
C16 0.0435(17) 0.0495(18) 0.0453(17) 0.0080(14) 0.0028(13) -0.0043(14)
C17 0.068(2) 0.060(2) 0.0464(18) 0.0193(16) -0.0009(16) -0.0048(17)
C18 0.064(2) 0.059(2) 0.052(2) 0.0120(16) 0.0053(16) -0.0149(17)
C19 0.0500(19) 0.058(2) 0.064(2) 0.0230(17) 0.0007(16) -0.0102(16)
O1 0.0545(14) 0.0886(18) 0.0629(15) 0.0282(13) 0.0113(11) 0.0271(13)
C21 0.112(4) 0.229(7) 0.064(3) 0.026(4) 0.017(3) 0.089(4)
C20 0.151(5) 0.158(5) 0.114(4) 0.004(4) 0.052(4) 0.056(5)

loop_
_atom_type_symbol
_atom_type_description
_atom_type_scat_dispersion_real
_atom_type_scat_dispersion_imag
_atom_type_scat_source
C C 0.0033 0.0016 'International Tables Vol C Tables 4.2.6.8 and 6.1.1.4'
H H 0.0000 0.0000 'International Tables Vol C Tables 4.2.6.8 and 6.1.1.4'
N N 0.0061 0.0033 'International Tables Vol C Tables 4.2.6.8 and 6.1.1.4'
O O 0.0106 0.0060 'International Tables Vol C Tables 4.2.6.8 and 6.1.1.4'
Cl Cl 0.1484 0.1585 'International Tables Vol C Tables 4.2.6.8 and 6.1.1.4'

loop_
_geom_angle_atom_site_label_1
_geom_angle_atom_site_label_2
_geom_angle_atom_site_label_3
_geom_angle
C9 N3 C2 104.1(2)
C15 C1 C5 118.2(2)
C15 C1 C4 125.3(3)
C5 C1 C4 116.5(2)
C10 N2 C5 117.5(2)
N3 C2 C4 111.0(2)
N3 C2 C8 128.0(2)
C4 C2 C8 121.1(2)
C4 N4 C9 106.8(2)
C4 N4 H4A 126.6
C9 N4 H4A 126.6
N1 C3 C8 122.5(2)
N1 C3 C5 117.3(2)
C8 C3 C5 120.3(2)
C18 N1 C3 117.3(3)
N4 C4 C2 105.7(2)
N4 C4 C1 130.8(2)
C2 C4 C1 123.4(2)
N2 C5 C1 121.9(2)
N2 C5 C3 117.3(2)
C1 C5 C3 120.7(2)
C17 C6 C8 119.3(3)
C17 C6 H6A 120.3
C8 C6 H6A 120.3
C12 C7 C16 118.7(3)
C12 C7 C9 122.0(3)
C16 C7 C9 119.3(3)
C6 C8 C3 117.8(3)
C6 C8 C2 124.3(3)
C3 C8 C2 117.9(2)
N3 C9 N4 112.4(2)
N3 C9 C7 124.4(2)
N4 C9 C7 123.2(2)
N2 C10 C13 124.7(3)
N2 C10 H10A 117.6
C13 C10 H10A 117.6
C14 C11 C16 118.8(3)
C14 C11 H11A 120.6
C16 C11 H11A 120.6
C19 C12 C7 120.6(3)
C19 C12 H12A 119.7
C7 C12 H12A 119.7
C15 C13 C10 118.4(3)
C15 C13 H13A 120.8
C10 C13 H13A 120.8
C11 C14 C19 121.4(3)
C11 C14 Cl1 120.0(2)
C19 C14 Cl1 118.6(2)
C13 C15 C1 119.2(3)
C13 C15 H15A 120.4
C1 C15 H15A 120.4
C11 C16 C7 121.1(3)
C11 C16 H16A 119.5
C7 C16 H16A 119.5
C6 C17 C18 118.9(3)
C6 C17 H17A 120.6
C18 C17 H17A 120.6
N1 C18 C17 124.3(3)
N1 C18 H18A 117.9
C17 C18 H18A 117.9
C14 C19 C12 119.4(3)
C14 C19 H19A 120.3
C12 C19 H19A 120.3
C21 O1 H1A 109.5
O1 C21 C20 115.4(4)
O1 C21 H21A 108.4
C20 C21 H21A 108.4
O1 C21 H21B 108.4
C20 C21 H21B 108.4
H21A C21 H21B 107.5
C21 C20 H20A 109.5
C21 C20 H20B 109.5
H20A C20 H20B 109.5
C21 C20 H20C 109.5
H20A C20 H20C 109.5
H20B C20 H20C 109.5

loop_
_geom_bond_atom_site_label_1
_geom_bond_atom_site_label_2
_geom_bond_distance
Cl1 C14 1.745(3)
N3 C9 1.333(3)
N3 C2 1.387(3)
C1 C15 1.409(4)
C1 C5 1.417(4)
C1 C4 1.436(4)
N2 C10 1.330(4)
N2 C5 1.359(3)
C2 C4 1.382(4)
C2 C8 1.434(4)
N4 C4 1.373(3)
N4 C9 1.375(3)
N4 H4A 0.8600
C3 N1 1.361(3)
C3 C8 1.419(4)
C3 C5 1.475(4)
N1 C18 1.323(4)
C6 C17 1.371(4)
C6 C8 1.401(4)
C6 H6A 0.9300
C7 C12 1.393(4)
C7 C16 1.395(4)
C7 C9 1.473(4)
C10 C13 1.391(4)
C10 H10A 0.9300
C11 C14 1.375(4)
C11 C16 1.389(4)
C11 H11A 0.9300
C12 C19 1.385(4)
C12 H12A 0.9300
C13 C15 1.373(4)
C13 H13A 0.9300
C14 C19 1.385(4)
C15 H15A 0.9300
C16 H16A 0.9300
C17 C18 1.395(5)
C17 H17A 0.9300
C18 H18A 0.9300
C19 H19A 0.9300
O1 C21 1.398(5)
O1 H1A 0.8200
C21 C20 1.406(6)
C21 H21A 0.9700
C21 H21B 0.9700
C20 H20A 0.9600
C20 H20B 0.9600
C20 H20C 0.9600

loop_
_geom_torsion_atom_site_label_1
_geom_torsion_atom_site_label_2
_geom_torsion_atom_site_label_3
_geom_torsion_atom_site_label_4
_geom_torsion
C9 N3 C2 C4 0.1(3)
C9 N3 C2 C8 -179.9(3)
C8 C3 N1 C18 0.7(4)
C5 C3 N1 C18 -179.6(3)
C9 N4 C4 C2 0.6(3)
C9 N4 C4 C1 -179.9(3)
N3 C2 C4 N4 -0.4(3)
C8 C2 C4 N4 179.6(2)
N3 C2 C4 C1 -180.0(2)
C8 C2 C4 C1 0.0(4)
C15 C1 C4 N4 1.9(5)
C5 C1 C4 N4 -177.8(3)
C15 C1 C4 C2 -178.6(3)
C5 C1 C4 C2 1.7(4)
C10 N2 C5 C1 2.1(4)
C10 N2 C5 C3 -178.0(2)
C15 C1 C5 N2 -2.3(4)
C4 C1 C5 N2 177.4(2)
C15 C1 C5 C3 177.8(2)
C4 C1 C5 C3 -2.5(4)
N1 C3 C5 N2 2.0(4)
C8 C3 C5 N2 -178.2(2)
N1 C3 C5 C1 -178.1(2)
C8 C3 C5 C1 1.7(4)
C17 C6 C8 C3 0.1(4)
C17 C6 C8 C2 179.6(3)
N1 C3 C8 C6 -0.6(4)
C5 C3 C8 C6 179.6(2)
N1 C3 C8 C2 179.9(2)
C5 C3 C8 C2 0.1(4)
N3 C2 C8 C6 -0.4(5)
C4 C2 C8 C6 179.6(3)
N3 C2 C8 C3 179.1(3)
C4 C2 C8 C3 -1.0(4)
C2 N3 C9 N4 0.3(3)
C2 N3 C9 C7 -178.0(3)
C4 N4 C9 N3 -0.6(3)
C4 N4 C9 C7 177.7(2)
C12 C7 C9 N3 169.0(3)
C16 C7 C9 N3 -8.6(4)
C12 C7 C9 N4 -9.1(4)
C16 C7 C9 N4 173.4(3)
C5 N2 C10 C13 -0.4(5)
C16 C7 C12 C19 0.7(5)
C9 C7 C12 C19 -176.9(3)
N2 C10 C13 C15 -1.0(5)
C16 C11 C14 C19 0.3(5)
C16 C11 C14 Cl1 -179.0(2)
C10 C13 C15 C1 0.7(4)
C5 C1 C15 C13 0.8(4)
C4 C1 C15 C13 -178.8(3)
C14 C11 C16 C7 0.3(4)
C12 C7 C16 C11 -0.8(4)
C9 C7 C16 C11 176.8(3)
C8 C6 C17 C18 0.4(5)
C3 N1 C18 C17 -0.2(5)
C6 C17 C18 N1 -0.4(6)
C11 C14 C19 C12 -0.4(5)
Cl1 C14 C19 C12 178.9(3)
C7 C12 C19 C14 -0.1(5)
